data_7705875
loop_
_publ_author_name
'Yu, Shan-Shan'
'Zhao, Hai-Rong'
'Zhang, Hui'
'Duan, Hai-Bao'

_publ_section_title
;
 Two chiral haloplumbate hybrids with thermochromism luminescence and
 application potential as luminescent thermometers.
;
_journal_issue 46
_journal_name_full 'Dalton transactions (Cambridge, England : 2003)'
_journal_page_first 16643
_journal_page_last 16648
_journal_paper_doi 10.1039/d0dt02261f
_journal_volume 49
_journal_year 2020
_chemical_absolute_configuration ad
_chemical_formula_moiety 'Br4 Pb, 2(C3 H8 N)'
_chemical_formula_sum 'C6 H16 Br4 N2 Pb'
_chemical_formula_weight 643.04
_space_group_crystal_system orthorhombic
_space_group_IT_number 18
_space_group_name_Hall 'P 2 2ab'
_space_group_name_H-M_alt 'P 21 21 2'
_atom_sites_solution_hydrogens geom
_atom_sites_solution_primary direct
_audit_creation_date 2020-01-13
_audit_creation_method
;
Olex2 1.3-alpha
(compiled Nov 21 2019 18:26:39 for OlexSys, GUI svn.r6003)
;
_audit_update_record
;
2020-06-23 deposited with the CCDC.	2020-10-29 downloaded from the CCDC.
;
_cell_angle_alpha 90
_cell_angle_beta 90
_cell_angle_gamma 90
_cell_formula_units_Z 4
_cell_length_a 11.8000(5)
_cell_length_b 11.7153(5)
_cell_length_c 9.9520(5)
_cell_measurement_reflns_used 3634
_cell_measurement_temperature 100.01(10)
_cell_measurement_theta_max 29.2340
_cell_measurement_theta_min 2.6650
_cell_volume 1375.77(11)
_computing_cell_refinement 'CrysAlisPro 1.171.38.43f (Rigaku OD, 2015)'
_computing_data_collection 'CrysAlisPro 1.171.38.43f (Rigaku OD, 2015)'
_computing_data_reduction 'CrysAlisPro 1.171.38.43f (Rigaku OD, 2015)'
_computing_molecular_graphics 'Olex2 1.3-alpha (Dolomanov et al., 2009)'
_computing_publication_material 'Olex2 1.3-alpha (Dolomanov et al., 2009)'
_computing_structure_refinement 'SHELXL 2018/3 (Sheldrick, 2015)'
_computing_structure_solution 'SHELXS  (Sheldrick, 2008)'
_diffrn_ambient_environment N~2~
_diffrn_ambient_temperature 100.01(10)
_diffrn_detector 'CCD plate'
_diffrn_detector_area_resol_mean 5.2684
_diffrn_detector_type AtlasS2
_diffrn_measured_fraction_theta_full 1.000
_diffrn_measured_fraction_theta_max 0.999
_diffrn_measurement_details
;
List of Runs (angles in degrees, time in seconds):

  # Type    Start    End  Width  t~exp~   \w     \q     \k     \f   Frames
#--------------------------------------------------------------------------
  1  \w    -14.00  79.00   1.00    5.00    --   11.74  77.00 -30.00   93
  2  \w    -33.00  53.00   1.00    5.00    --  -11.59  57.00-150.00   86
  3  \w    -84.00 -34.00   1.00    5.00    --  -11.59 -57.00  60.00   50
;
_diffrn_measurement_device 'four-circle diffractometer'
_diffrn_measurement_device_type 'SuperNova, Dual, Cu at zero, AtlasS2'
_diffrn_measurement_method '\w scans'
_diffrn_orient_matrix_type 'CrysAlisPro convention (1999,Acta A55,543-557)'
_diffrn_orient_matrix_UB_11 -0.0021513000
_diffrn_orient_matrix_UB_12 -0.0030854000
_diffrn_orient_matrix_UB_13 0.0710631000
_diffrn_orient_matrix_UB_21 -0.0600546000
_diffrn_orient_matrix_UB_22 -0.0008846000
_diffrn_orient_matrix_UB_23 -0.0026206000
_diffrn_orient_matrix_UB_31 0.0010688000
_diffrn_orient_matrix_UB_32 -0.0605257000
_diffrn_orient_matrix_UB_33 -0.0036167000
_diffrn_radiation_monochromator mirror
_diffrn_radiation_probe x-ray
_diffrn_radiation_type MoK\a
_diffrn_radiation_wavelength 0.71073
_diffrn_reflns_av_R_equivalents 0.0440
_diffrn_reflns_av_unetI/netI 0.0470
_diffrn_reflns_Laue_measured_fraction_full 1.000
_diffrn_reflns_Laue_measured_fraction_max 0.999
_diffrn_reflns_limit_h_max 14
_diffrn_reflns_limit_h_min -13
_diffrn_reflns_limit_k_max 13
_diffrn_reflns_limit_k_min -13
_diffrn_reflns_limit_l_max 9
_diffrn_reflns_limit_l_min -11
_diffrn_reflns_number 7134
_diffrn_reflns_point_group_measured_fraction_full 1.000
_diffrn_reflns_point_group_measured_fraction_max 1.000
_diffrn_reflns_theta_full 24.990
_diffrn_reflns_theta_max 24.990
_diffrn_reflns_theta_min 2.046
_diffrn_source 'micro-focus sealed X-ray tube'
_diffrn_source_type 'SuperNova (Mo) X-ray Source'
_exptl_absorpt_coefficient_mu 23.846
_exptl_absorpt_correction_T_max 1.00000
_exptl_absorpt_correction_T_min 0.19995
_exptl_absorpt_correction_type multi-scan
_exptl_absorpt_process_details
;
CrysAlisPro 1.171.38.43f (Rigaku Oxford Diffraction, 2015)
Empirical absorption correction using spherical harmonics,
 implemented in SCALE3 ABSPACK scaling algorithm.
;
_exptl_crystal_colour colourless
_exptl_crystal_colour_primary colourless
_exptl_crystal_density_diffrn 3.105
_exptl_crystal_description block
_exptl_crystal_F_000 1152
_exptl_crystal_size_max 0.12
_exptl_crystal_size_mid 0.11
_exptl_crystal_size_min 0.09
_refine_diff_density_max 1.405
_refine_diff_density_min -1.873
_refine_diff_density_rms 0.383
_refine_ls_abs_structure_details
;
 Flack x determined using 836 quotients [(I+)-(I-)]/[(I+)+(I-)]
 (Parsons, Flack and Wagner, Acta Cryst. B69 (2013) 249-259).
;
_refine_ls_abs_structure_Flack 0.018(14)
_refine_ls_extinction_coef 0.00203(7)
_refine_ls_extinction_expression Fc^*^=kFc[1+0.001xFc^2^\l^3^/sin(2\q)]^-1/4^
_refine_ls_extinction_method 'SHELXL-2018/3 (Sheldrick 2018)'
_refine_ls_goodness_of_fit_ref 1.131
_refine_ls_hydrogen_treatment constr
_refine_ls_matrix_type full
_refine_ls_number_parameters 121
_refine_ls_number_reflns 2426
_refine_ls_number_restraints 42
_refine_ls_restrained_S_all 1.122
_refine_ls_R_factor_all 0.0446
_refine_ls_R_factor_gt 0.0420
_refine_ls_shift/su_max 0.008
_refine_ls_shift/su_mean 0.002
_refine_ls_structure_factor_coef Fsqd
_refine_ls_weighting_details 'w=1/[\s^2^(Fo^2^)+(0.0436P)^2^+18.5097P] where P=(Fo^2^+2Fc^2^)/3'
_refine_ls_weighting_scheme calc
_refine_ls_wR_factor_gt 0.1062
_refine_ls_wR_factor_ref 0.1079
_reflns_Friedel_coverage 0.718
_reflns_Friedel_fraction_full 1.000
_reflns_Friedel_fraction_max 1.000
_reflns_number_gt 2301
_reflns_number_total 2426
_reflns_threshold_expression 'I > 2\s(I)'
_cod_data_source_file d0dt02261f2.cif
_cod_data_source_block 2-0613
_cod_database_code 7705875
_shelx_shelxl_version_number 2018/3
_shelx_space_group_comment
;
The symmetry employed for this shelxl refinement is uniquely defined
by the following loop, which should always be used as a source of
symmetry information in preference to the above space-group names.
They are only intended as comments.
;
_shelx_estimated_absorpt_t_max 0.223
_shelx_estimated_absorpt_t_min 0.162
_reflns_odcompleteness_completeness 99.82
_reflns_odcompleteness_iscentric 1
_reflns_odcompleteness_theta 26.32
_olex2_refinement_description
;
1. Fixed Uiso
 At 1.2 times of:
  All C(H) groups, All C(H,H) groups, All N(H,H,H) groups
2. Uiso/Uaniso restraints and constraints
Uanis(C1) \\sim Ueq, Uanis(C2) \\sim Ueq, Uanis(C3) \\sim Ueq, Uanis(C4) \\sim
Ueq, Uanis(C5) \\sim Ueq, Uanis(C6) \\sim Ueq, Uanis(N2) \\sim Ueq: with sigma
of 0.002 and sigma for terminal atoms of 0.004
3.a Ternary CH refined with riding coordinates:
 C3(H3), C4(H4)
3.b Secondary CH2 refined with riding coordinates:
 C2(H2A,H2B), C5(H5A,H5B), C1(H1D,H1E), C6(H6A,H6B)
3.c Idealised Me refined as rotating group:
 N1(H1A,H1B,H1C), N2(H2C,H2D,H2E)
;
_olex2_submission_special_instructions 'No special instructions were received'
_oxdiff_exptl_absorpt_empirical_details
;
Empirical correction (ABSPACK) includes:
- Absorption correction using spherical harmonics
- Frame scaling
;
_oxdiff_exptl_absorpt_empirical_full_max 2.776
_oxdiff_exptl_absorpt_empirical_full_min 0.511

loop_
_space_group_symop_operation_xyz
'x, y, z'
'-x, -y, z'
'-x+1/2, y+1/2, -z'
'x+1/2, -y+1/2, -z'

loop_
_atom_site_label
_atom_site_type_symbol
_atom_site_fract_x
_atom_site_fract_y
_atom_site_fract_z
_atom_site_U_iso_or_equiv
_atom_site_adp_type
_atom_site_occupancy
_atom_site_site_symmetry_order
_atom_site_calc_flag
_atom_site_refinement_flags_posn
_atom_site_refinement_flags_adp
_atom_site_refinement_flags_occupancy
_atom_site_disorder_assembly
_atom_site_disorder_group
Pb1 Pb 0.74745(3) 0.27301(3) 0.50589(4) 0.00701(8) Uani 1 1 d . . . . .
Br3 Br 0.82058(8) 0.51838(7) 0.52313(10) 0.0092(2) Uani 1 1 d . . . . .
Br4 Br 0.74729(9) 0.29249(9) 0.80399(10) 0.0090(2) Uani 1 1 d . . . . .
Br1 Br 0.50448(8) 0.31955(7) 0.50464(10) 0.0131(2) Uani 1 1 d . . . . .
Br2 Br 0.74394(9) 0.28706(9) 0.20825(10) 0.0092(2) Uani 1 1 d . . . . .
C3 C 0.5374(8) 0.0523(8) 0.1108(11) 0.0055(12) Uani 1 1 d . U . . .
H3 H 0.616594 0.027174 0.114019 0.007 Uiso 1 1 calc R U . . .
N1 N 0.5155(9) 0.1270(7) 0.2307(9) 0.013(2) Uani 1 1 d . . . . .
H1A H 0.453912 0.169045 0.216089 0.015 Uiso 1 1 calc R U . . .
H1B H 0.574740 0.172596 0.244101 0.015 Uiso 1 1 calc R U . . .
H1C H 0.504835 0.083541 0.302980 0.015 Uiso 1 1 calc R U . . .
C2 C 0.5205(7) 0.1236(7) -0.0175(10) 0.0069(12) Uani 1 1 d . U . . .
H2A H 0.444498 0.155087 -0.017902 0.008 Uiso 1 1 calc R U . . .
H2B H 0.573638 0.186828 -0.017359 0.008 Uiso 1 1 calc R U . . .
C5 C 0.8834(8) 0.0456(8) -0.0132(11) 0.0091(12) Uani 1 1 d . U . . .
H5A H 0.832726 0.110862 -0.012761 0.011 Uiso 1 1 calc R U . . .
H5B H 0.837515 -0.023098 -0.012270 0.011 Uiso 1 1 calc R U . . .
C1 C 0.5382(9) 0.0524(9) -0.1452(11) 0.0101(12) Uani 1 1 d . U . . .
H1D H 0.521646 0.098786 -0.223498 0.012 Uiso 1 1 calc R U . . .
H1E H 0.616746 0.028446 -0.150615 0.012 Uiso 1 1 calc R U . . .
N2 N 0.8818(7) 0.0440(7) 0.2342(9) 0.0075(17) Uani 1 1 d . U . . .
H2C H 0.832440 0.101439 0.231041 0.009 Uiso 1 1 calc R U . . .
H2D H 0.923597 0.049873 0.308242 0.009 Uiso 1 1 calc R U . . .
H2E H 0.844418 -0.021983 0.235043 0.009 Uiso 1 1 calc R U . . .
C6 C 0.9565(9) 0.0479(9) -0.1415(11) 0.0110(12) Uani 1 1 d . U . . .
H6A H 0.907899 0.040375 -0.219611 0.013 Uiso 1 1 calc R U . . .
H6B H 0.995241 0.120780 -0.147620 0.013 Uiso 1 1 calc R U . . .
C4 C 0.9581(8) 0.0487(8) 0.1117(11) 0.0063(12) Uani 1 1 d . U . . .
H4 H 0.999993 0.120885 0.112893 0.008 Uiso 1 1 calc R U . . .

loop_
_atom_site_aniso_label
_atom_site_aniso_U_11
_atom_site_aniso_U_22
_atom_site_aniso_U_33
_atom_site_aniso_U_23
_atom_site_aniso_U_13
_atom_site_aniso_U_12
Pb1 0.00661(15) 0.00828(15) 0.00615(17) -0.00076(15) 0.00052(18) 0.00123(13)
Br3 0.0111(4) 0.0068(4) 0.0098(4) 0.0005(4) 0.0017(4) -0.0021(4)
Br4 0.0090(5) 0.0099(5) 0.0081(4) 0.0019(4) 0.0006(4) -0.0005(5)
Br1 0.0078(4) 0.0178(4) 0.0139(5) -0.0037(5) 0.0007(6) 0.0019(4)
Br2 0.0097(5) 0.0097(4) 0.0081(4) 0.0013(4) 0.0006(5) 0.0040(5)
C3 0.0058(18) 0.0053(18) 0.0055(18) -0.0004(15) 0.0011(15) 0.0005(15)
N1 0.025(5) 0.004(4) 0.009(4) 0.003(3) 0.004(4) 0.004(4)
C2 0.0068(18) 0.0070(17) 0.0068(18) 0.0001(15) 0.0002(15) 0.0006(14)
C5 0.0086(18) 0.0091(18) 0.0095(19) -0.0002(15) 0.0001(15) -0.0007(15)
C1 0.0107(19) 0.0097(18) 0.0100(19) 0.0010(15) -0.0004(15) 0.0002(15)
N2 0.005(3) 0.008(3) 0.009(3) 0.000(2) -0.001(2) 0.000(2)
C6 0.0115(18) 0.0105(18) 0.0108(19) -0.0002(15) -0.0003(15) 0.0011(15)
C4 0.0064(18) 0.0062(18) 0.0064(19) 0.0012(15) 0.0005(15) 0.0000(15)

loop_
_atom_type_symbol
_atom_type_description
_atom_type_scat_dispersion_real
_atom_type_scat_dispersion_imag
_atom_type_scat_source
C C 0.0033 0.0016 'International Tables Vol C Tables 4.2.6.8 and 6.1.1.4'
H H 0.0000 0.0000 'International Tables Vol C Tables 4.2.6.8 and 6.1.1.4'
Br Br -0.2901 2.4595 'International Tables Vol C Tables 4.2.6.8 and 6.1.1.4'
N N 0.0061 0.0033 'International Tables Vol C Tables 4.2.6.8 and 6.1.1.4'
Pb Pb -3.3944 10.1111 'International Tables Vol C Tables 4.2.6.8 and 6.1.1.4'

loop_
_geom_angle_atom_site_label_1
_geom_angle_atom_site_label_2
_geom_angle_atom_site_label_3
_geom_angle
_geom_angle_site_symmetry_1
_geom_angle_site_symmetry_3
_geom_angle_publ_flag
Br3 Pb1 Br3 177.356(14) . 3_646 ?
Br3 Pb1 Br1 93.06(3) . 4_556 ?
Br3 Pb1 Br1 85.24(2) 3_646 4_556 ?
Br4 Pb1 Br3 82.53(3) . . ?
Br4 Pb1 Br3 99.58(3) . 3_646 ?
Br4 Pb1 Br1 93.37(3) . 4_556 ?
Br1 Pb1 Br3 95.95(3) . . ?
Br1 Pb1 Br3 85.70(3) . 3_646 ?
Br1 Pb1 Br4 89.39(3) . . ?
Br1 Pb1 Br1 170.848(15) . 4_556 ?
Br1 Pb1 Br2 88.38(3) . . ?
Br2 Pb1 Br3 90.45(3) . . ?
Br2 Pb1 Br3 87.52(3) . 3_646 ?
Br2 Pb1 Br4 172.38(3) . . ?
Br2 Pb1 Br1 89.96(3) . 4_556 ?
Pb1 Br3 Pb1 147.12(3) . 3_656 ?
Pb1 Br1 Pb1 149.52(3) . 4_456 ?
C3 C3 H3 108.3 2_655 . ?
C3 C3 C2 111.4(6) 2_655 . ?
N1 C3 C3 111.8(7) . 2_655 ?
N1 C3 H3 108.3 . . ?
N1 C3 C2 108.7(7) . . ?
C2 C3 H3 108.3 . . ?
C3 N1 H1A 109.5 . . ?
C3 N1 H1B 109.5 . . ?
C3 N1 H1C 109.5 . . ?
H1A N1 H1B 109.5 . . ?
H1A N1 H1C 109.5 . . ?
H1B N1 H1C 109.5 . . ?
C3 C2 H2A 109.2 . . ?
C3 C2 H2B 109.2 . . ?
H2A C2 H2B 107.9 . . ?
C1 C2 C3 112.0(7) . . ?
C1 C2 H2A 109.2 . . ?
C1 C2 H2B 109.2 . . ?
H5A C5 H5B 108.1 . . ?
C6 C5 H5A 109.5 . . ?
C6 C5 H5B 109.5 . . ?
C4 C5 H5A 109.5 . . ?
C4 C5 H5B 109.5 . . ?
C4 C5 C6 110.6(8) . . ?
C2 C1 H1D 109.4 . . ?
C2 C1 H1E 109.4 . . ?
C1 C1 C2 111.0(7) 2_655 . ?
C1 C1 H1D 109.4 2_655 . ?
C1 C1 H1E 109.4 2_655 . ?
H1D C1 H1E 108.0 . . ?
H2C N2 H2D 109.5 . . ?
H2C N2 H2E 109.5 . . ?
H2D N2 H2E 109.5 . . ?
C4 N2 H2C 109.5 . . ?
C4 N2 H2D 109.5 . . ?
C4 N2 H2E 109.5 . . ?
C5 C6 H6A 109.4 . . ?
C5 C6 H6B 109.3 . . ?
C6 C6 C5 111.4(7) 2_755 . ?
C6 C6 H6A 109.4 2_755 . ?
C6 C6 H6B 109.3 2_755 . ?
H6A C6 H6B 108.0 . . ?
C5 C4 H4 108.8 . . ?
N2 C4 C5 108.1(8) . . ?
N2 C4 C4 111.2(7) . 2_755 ?
N2 C4 H4 108.8 . . ?
C4 C4 C5 111.2(7) 2_755 . ?
C4 C4 H4 108.8 2_755 . ?

loop_
_geom_bond_atom_site_label_1
_geom_bond_atom_site_label_2
_geom_bond_distance
_geom_bond_site_symmetry_2
_geom_bond_publ_flag
Pb1 Br3 3.1027(9) 3_646 ?
Pb1 Br3 3.0062(9) . ?
Pb1 Br4 2.9754(10) . ?
Pb1 Br1 3.2227(10) 4_556 ?
Pb1 Br1 2.9184(10) . ?
Pb1 Br2 2.9670(11) . ?
C3 C3 1.511(19) 2_655 ?
C3 H3 0.9800 . ?
C3 N1 1.502(13) . ?
C3 C2 1.539(14) . ?
N1 H1A 0.8900 . ?
N1 H1B 0.8900 . ?
N1 H1C 0.8900 . ?
C2 H2A 0.9700 . ?
C2 H2B 0.9700 . ?
C2 C1 1.534(14) . ?
C5 H5A 0.9700 . ?
C5 H5B 0.9700 . ?
C5 C6 1.542(15) . ?
C5 C4 1.525(14) . ?
C1 C1 1.52(2) 2_655 ?
C1 H1D 0.9700 . ?
C1 H1E 0.9700 . ?
N2 H2C 0.8900 . ?
N2 H2D 0.8900 . ?
N2 H2E 0.8900 . ?
N2 C4 1.516(13) . ?
C6 C6 1.52(2) 2_755 ?
C6 H6A 0.9700 . ?
C6 H6B 0.9700 . ?
C4 C4 1.51(2) 2_755 ?
C4 H4 0.9800 . ?

loop_
_geom_torsion_atom_site_label_1
_geom_torsion_atom_site_label_2
_geom_torsion_atom_site_label_3
_geom_torsion_atom_site_label_4
_geom_torsion
_geom_torsion_site_symmetry_1
_geom_torsion_site_symmetry_2
_geom_torsion_site_symmetry_3
_geom_torsion_site_symmetry_4
_geom_torsion_publ_flag
C3 C3 C2 C1 -54.7(12) 2_655 . . . ?
C3 C2 C1 C1 55.1(12) . . . 2_655 ?
N1 C3 C2 C1 -178.4(8) . . . . ?
C6 C5 C4 N2 -179.0(8) . . . . ?
C6 C5 C4 C4 -56.6(11) . . . 2_755 ?
C4 C5 C6 C6 54.9(12) . . . 2_755 ?
